data_7039279
loop_
_publ_author_name
'Oyarzabal, Itziar'
'Artetxe, Be\~nat'
'Rodr\'iguez-Di\'eguez, Antonio'
'Garc\'ia, Jos\'e\'Angel'
'Seco, Jos\'e Manuel'
'Colacio, Enrique'

_publ_section_title
;
 A family of acetato-diphenoxo triply bridged dimetallic Zn(II)Ln(III)
 complexes: SMM behavior and luminescent properties.
;
_journal_issue 23
_journal_name_full 'Dalton transactions (Cambridge, England : 2003)'
_journal_page_first 9712
_journal_page_last 9726
_journal_paper_doi 10.1039/c6dt01327a
_journal_volume 45
_journal_year 2016
_chemical_formula_sum 'C24 H26 Br2 Dy N5 O12 Zn'
_chemical_formula_weight 964.19
_chemical_name_systematic
;
 ?
;
_space_group_crystal_system monoclinic
_space_group_IT_number 14
_space_group_name_Hall '-P 2yn'
_space_group_name_H-M_alt 'P 1 21/n 1'
_symmetry_space_group_name_Hall '-P 2yn'
_symmetry_space_group_name_H-M 'P 1 21/n 1'
_atom_sites_solution_hydrogens geom
_audit_creation_method SHELXL-2014
_audit_update_record
;
2016-02-15 deposited with the CCDC.
2016-05-13 downloaded from the CCDC.
;
_cell_angle_alpha 90
_cell_angle_beta 90.618(3)
_cell_angle_gamma 90
_cell_formula_units_Z 4
_cell_length_a 13.5589(12)
_cell_length_b 14.8592(11)
_cell_length_c 15.8350(12)
_cell_measurement_reflns_used 9445
_cell_measurement_temperature 100(2)
_cell_measurement_theta_max 27.8750
_cell_measurement_theta_min 1.8760
_cell_volume 3190.2(4)
_computing_cell_refinement 'CrysAlisPro, Agilent Technologies'
_computing_data_collection 'CrysAlisPro, Agilent Technologies'
_computing_data_reduction 'CrysAlisPro, Agilent Technologies'
_computing_molecular_graphics 'SHELXL-2014 (Sheldrick, 2014)'
_computing_structure_refinement 'SHELXL-2014 (Sheldrick, 2014)'
_computing_structure_solution 'SHELXL-2014 (Sheldrick, 2014)'
_diffrn_ambient_temperature 100(2)
_diffrn_measured_fraction_theta_full 0.975
_diffrn_measured_fraction_theta_max 1.000
_diffrn_measurement_device_type 'SuperNova, Single source at offset, Eos'
_diffrn_measurement_method '\w scans'
_diffrn_radiation_type MoK\a
_diffrn_radiation_wavelength 0.71069
_diffrn_reflns_av_R_equivalents 0.0426
_diffrn_reflns_av_unetI/netI 0.0359
_diffrn_reflns_Laue_measured_fraction_full 0.975
_diffrn_reflns_Laue_measured_fraction_max 1.000
_diffrn_reflns_limit_h_max 16
_diffrn_reflns_limit_h_min -16
_diffrn_reflns_limit_k_max 17
_diffrn_reflns_limit_k_min -16
_diffrn_reflns_limit_l_max 18
_diffrn_reflns_limit_l_min -18
_diffrn_reflns_number 22292
_diffrn_reflns_point_group_measured_fraction_full 0.975
_diffrn_reflns_point_group_measured_fraction_max 1.000
_diffrn_reflns_theta_full 25.240
_diffrn_reflns_theta_max 24.999
_diffrn_reflns_theta_min 1.879
_diffrn_source 'SuperNova (Mo) X-ray Source'
_exptl_absorpt_coefficient_mu 5.647
_exptl_absorpt_correction_T_max 1.00000
_exptl_absorpt_correction_T_min 0.68203
_exptl_absorpt_correction_type multi-scan
_exptl_absorpt_process_details 'CrysAlisPro, Agilent Technologies'
_exptl_crystal_colour yellow
_exptl_crystal_density_diffrn 2.008
_exptl_crystal_density_method 'not measured'
_exptl_crystal_description plate
_exptl_crystal_F_000 1868
_exptl_crystal_size_max 0.21
_exptl_crystal_size_mid 0.17
_exptl_crystal_size_min 0.09
_refine_diff_density_max 2.851
_refine_diff_density_min -0.398
_refine_diff_density_rms 0.119
_refine_ls_extinction_method none
_refine_ls_goodness_of_fit_ref 1.080
_refine_ls_hydrogen_treatment constr
_refine_ls_matrix_type full
_refine_ls_number_parameters 410
_refine_ls_number_reflns 5617
_refine_ls_number_restraints 0
_refine_ls_restrained_S_all 1.080
_refine_ls_R_factor_all 0.0363
_refine_ls_R_factor_gt 0.0289
_refine_ls_shift/su_max 0.001
_refine_ls_shift/su_mean 0.000
_refine_ls_structure_factor_coef Fsqd
_refine_ls_weighting_details 'w=1/[\s^2^(Fo^2^)+(0.0345P)^2^+6.7212P] where P=(Fo^2^+2Fc^2^)/3'
_refine_ls_weighting_scheme calc
_refine_ls_wR_factor_gt 0.0750
_refine_ls_wR_factor_ref 0.0786
_reflns_Friedel_coverage 0.000
_reflns_number_gt 4883
_reflns_number_total 5617
_reflns_threshold_expression 'I > 2\s(I)'
_cod_data_source_file c6dt01327a2.cif
_cod_data_source_block Compound7
_cod_depositor_comments 'Adding full bibliography for 7039274--7039282.cif.'
_cod_database_code 7039279
_shelx_space_group_comment
;
The symmetry employed for this shelxl refinement is uniquely defined
by the following loop, which should always be used as a source of
symmetry information in preference to the above space-group names.
They are only intended as comments.
;
_shelxl_version_number 2014-3

loop_
_space_group_symop_operation_xyz
'x, y, z'
'-x+1/2, y+1/2, -z+1/2'
'-x, -y, -z'
'x-1/2, -y-1/2, z-1/2'

loop_
_atom_site_label
_atom_site_type_symbol
_atom_site_fract_x
_atom_site_fract_y
_atom_site_fract_z
_atom_site_U_iso_or_equiv
_atom_site_adp_type
_atom_site_occupancy
_atom_site_site_symmetry_order
_atom_site_calc_flag
_atom_site_refinement_flags_posn
_atom_site_refinement_flags_adp
Zn1 Zn 1.00186(4) 0.29792(4) 0.29109(3) 0.01773(13) Uani 1 1 d . .
Dy1 Dy 0.84025(2) 0.17771(2) 0.17163(2) 0.01691(8) Uani 1 1 d . .
Br1A Br 0.87758(4) 0.67263(3) -0.00734(3) 0.02905(14) Uani 1 1 d . .
Br2A Br 0.86890(4) -0.02068(4) 0.63467(3) 0.02722(13) Uani 1 1 d . .
C1A C 0.8528(4) 0.3195(3) 0.0106(3) 0.0242(11) Uani 1 1 d . .
H1A H 0.8411 0.3274 -0.0469 0.029 Uiso 1 1 calc R U
C2A C 0.8733(3) 0.3997(3) 0.0585(3) 0.0183(10) Uani 1 1 d . .
C3A C 0.9027(3) 0.3994(3) 0.1459(3) 0.0180(10) Uani 1 1 d . .
C4A C 0.9299(3) 0.4834(3) 0.1815(3) 0.0196(10) Uani 1 1 d . .
C5A C 0.9239(3) 0.5620(3) 0.1341(3) 0.0214(11) Uani 1 1 d . .
H5A H 0.9429 0.6162 0.1587 0.026 Uiso 1 1 calc R U
C6A C 0.8906(3) 0.5615(3) 0.0512(3) 0.0208(10) Uani 1 1 d . .
C7A C 0.8676(3) 0.4812(3) 0.0131(3) 0.0213(11) Uani 1 1 d . .
H7A H 0.8481 0.4805 -0.0434 0.026 Uiso 1 1 calc R U
C8A C 0.9661(4) 0.4898(3) 0.2714(3) 0.0225(11) Uani 1 1 d . .
H8A1 H 0.9819 0.5520 0.2843 0.027 Uiso 1 1 calc R U
H8A2 H 0.9139 0.4710 0.3089 0.027 Uiso 1 1 calc R U
C9A C 1.1327(4) 0.4509(4) 0.2247(3) 0.0263(12) Uani 1 1 d . .
H9A1 H 1.1097 0.4333 0.1695 0.039 Uiso 1 1 calc R U
H9A2 H 1.1909 0.4173 0.2391 0.039 Uiso 1 1 calc R U
H9A3 H 1.1479 0.5140 0.2246 0.039 Uiso 1 1 calc R U
C10A C 1.0953(4) 0.4526(3) 0.3731(3) 0.0214(11) Uani 1 1 d . .
H10A H 1.0992 0.5172 0.3811 0.026 Uiso 1 1 calc R U
H10B H 1.1614 0.4281 0.3785 0.026 Uiso 1 1 calc R U
C11A C 1.0304(4) 0.4121(3) 0.4394(3) 0.0219(11) Uani 1 1 d . .
H11A H 1.0608 0.4202 0.4946 0.026 Uiso 1 1 calc R U
H11B H 0.9672 0.4428 0.4392 0.026 Uiso 1 1 calc R U
C12A C 1.1023(4) 0.2629(3) 0.4548(3) 0.0258(12) Uani 1 1 d . .
H12A H 1.1061 0.2676 0.5152 0.039 Uiso 1 1 calc R U
H12B H 1.1612 0.2872 0.4306 0.039 Uiso 1 1 calc R U
H12C H 1.0958 0.2007 0.4390 0.039 Uiso 1 1 calc R U
C13A C 0.9242(4) 0.2861(3) 0.4673(3) 0.0225(11) Uani 1 1 d . .
H13A H 0.8683 0.3182 0.4432 0.027 Uiso 1 1 calc R U
H13B H 0.9300 0.3032 0.5262 0.027 Uiso 1 1 calc R U
C14A C 0.9049(4) 0.1871(3) 0.4618(3) 0.0206(11) Uani 1 1 d . .
C15A C 0.8898(3) 0.1455(3) 0.3817(3) 0.0178(10) Uani 1 1 d . .
C16A C 0.8675(3) 0.0531(3) 0.3806(3) 0.0195(10) Uani 1 1 d . .
C17A C 0.8640(3) 0.0034(3) 0.4563(3) 0.0206(11) Uani 1 1 d . .
H17A H 0.8516 -0.0581 0.4547 0.025 Uiso 1 1 calc R U
C18A C 0.8788(3) 0.0455(3) 0.5315(3) 0.0213(11) Uani 1 1 d . .
C19A C 0.8998(4) 0.1367(3) 0.5345(3) 0.0221(11) Uani 1 1 d . .
H19A H 0.9105 0.1643 0.5865 0.027 Uiso 1 1 calc R U
C20A C 0.8466(4) 0.0023(3) 0.3044(3) 0.0260(12) Uani 1 1 d . .
H20A H 0.8394 -0.0595 0.3106 0.031 Uiso 1 1 calc R U
N1A N 1.0552(3) 0.4328(3) 0.2871(2) 0.0187(9) Uani 1 1 d . .
N2A N 1.0149(3) 0.3142(3) 0.4229(2) 0.0190(9) Uani 1 1 d . .
O1A O 0.8490(3) 0.2419(2) 0.0366(2) 0.0241(8) Uani 1 1 d . .
O2A O 0.9061(2) 0.3248(2) 0.19100(19) 0.0185(7) Uani 1 1 d . .
O3A O 0.8972(2) 0.1945(2) 0.31133(19) 0.0196(7) Uani 1 1 d . .
O4A O 0.8373(3) 0.0322(2) 0.2326(2) 0.0298(9) Uani 1 1 d . .
N1C N 0.6498(3) 0.2512(3) 0.2126(3) 0.0330(11) Uani 1 1 d . .
O1C O 0.6984(3) 0.2814(2) 0.1507(2) 0.0261(8) Uani 1 1 d . .
O2C O 0.6937(3) 0.1946(3) 0.2593(2) 0.0339(9) Uani 1 1 d . .
O3C O 0.5655(3) 0.2764(4) 0.2262(3) 0.0661(15) Uani 1 1 d . .
N1D N 0.7575(3) 0.0385(3) 0.0645(3) 0.0233(9) Uani 1 1 d . .
O1D O 0.8483(2) 0.0554(2) 0.0626(2) 0.0236(8) Uani 1 1 d . .
O2D O 0.7046(2) 0.0928(2) 0.1065(2) 0.0263(8) Uani 1 1 d . .
O3D O 0.7211(3) -0.0273(2) 0.0286(2) 0.0338(9) Uani 1 1 d . .
C1P C 1.0889(4) 0.1693(3) 0.1816(3) 0.0219(11) Uani 1 1 d . .
C2P C 1.1757(4) 0.1217(4) 0.1449(4) 0.0366(14) Uani 1 1 d . .
H2P1 H 1.1832 0.0639 0.1713 0.055 Uiso 1 1 calc R U
H2P2 H 1.2342 0.1568 0.1546 0.055 Uiso 1 1 calc R U
H2P3 H 1.1655 0.1139 0.0853 0.055 Uiso 1 1 calc R U
O1P O 1.1063(2) 0.2250(2) 0.2406(2) 0.0234(8) Uani 1 1 d . .
O2P O 1.0045(2) 0.1506(2) 0.1532(2) 0.0239(8) Uani 1 1 d . .
C1E C 0.9051(5) 0.1321(5) -0.1318(4) 0.0467(16) Uani 1 1 d . .
C2E C 0.9970(5) 0.1038(5) -0.0948(5) 0.0560(19) Uani 1 1 d . .
H2E1 H 1.0501 0.1369 -0.1197 0.084 Uiso 1 1 calc R U
H2E2 H 1.0063 0.0406 -0.1048 0.084 Uiso 1 1 calc R U
H2E3 H 0.9962 0.1148 -0.0351 0.084 Uiso 1 1 calc R U
N1E N 0.8313(5) 0.1555(5) -0.1604(4) 0.071(2) Uani 1 1 d . .

loop_
_atom_site_aniso_label
_atom_site_aniso_U_11
_atom_site_aniso_U_22
_atom_site_aniso_U_33
_atom_site_aniso_U_23
_atom_site_aniso_U_13
_atom_site_aniso_U_12
Zn1 0.0200(3) 0.0166(3) 0.0166(3) -0.0009(2) -0.0022(2) -0.0016(2)
Dy1 0.01879(13) 0.01542(13) 0.01649(12) -0.00028(9) -0.00183(9) -0.00159(9)
Br1A 0.0321(3) 0.0220(3) 0.0331(3) 0.0104(2) 0.0002(2) 0.0035(2)
Br2A 0.0298(3) 0.0293(3) 0.0226(3) 0.0090(2) 0.0043(2) 0.0017(2)
C1A 0.022(3) 0.031(3) 0.020(3) 0.001(2) -0.002(2) -0.003(2)
C2A 0.012(2) 0.023(3) 0.019(2) 0.004(2) 0.0010(19) -0.001(2)
C3A 0.013(2) 0.016(2) 0.025(2) 0.002(2) -0.001(2) 0.0014(19)
C4A 0.016(2) 0.020(3) 0.023(2) 0.001(2) 0.000(2) 0.004(2)
C5A 0.017(3) 0.020(3) 0.027(3) 0.004(2) 0.001(2) 0.003(2)
C6A 0.016(2) 0.018(3) 0.028(3) 0.006(2) 0.005(2) 0.004(2)
C7A 0.017(2) 0.028(3) 0.019(2) 0.003(2) -0.001(2) 0.003(2)
C8A 0.025(3) 0.018(3) 0.025(3) -0.001(2) -0.003(2) 0.001(2)
C9A 0.023(3) 0.030(3) 0.027(3) 0.002(2) 0.002(2) -0.004(2)
C10A 0.023(3) 0.017(3) 0.023(3) -0.003(2) -0.006(2) -0.006(2)
C11A 0.029(3) 0.018(3) 0.019(2) -0.006(2) -0.005(2) 0.001(2)
C12A 0.032(3) 0.020(3) 0.025(3) 0.002(2) -0.010(2) 0.000(2)
C13A 0.027(3) 0.021(3) 0.020(2) -0.002(2) 0.005(2) -0.002(2)
C14A 0.021(3) 0.020(3) 0.021(2) 0.000(2) 0.002(2) 0.000(2)
C15A 0.015(2) 0.019(3) 0.019(2) 0.0019(19) -0.0004(19) 0.001(2)
C16A 0.017(2) 0.018(3) 0.023(2) 0.000(2) 0.000(2) 0.002(2)
C17A 0.017(3) 0.017(3) 0.027(3) 0.003(2) 0.001(2) -0.002(2)
C18A 0.018(3) 0.025(3) 0.021(2) 0.008(2) 0.003(2) 0.003(2)
C19A 0.025(3) 0.028(3) 0.014(2) 0.001(2) 0.003(2) -0.001(2)
C20A 0.032(3) 0.017(3) 0.029(3) 0.001(2) -0.002(2) -0.004(2)
N1A 0.022(2) 0.019(2) 0.0151(19) -0.0010(16) -0.0027(17) -0.0020(17)
N2A 0.020(2) 0.019(2) 0.019(2) -0.0007(16) -0.0041(17) -0.0007(17)
O1A 0.031(2) 0.022(2) 0.0195(17) 0.0000(15) -0.0023(15) -0.0040(16)
O2A 0.0201(18) 0.0175(18) 0.0180(16) 0.0033(13) -0.0008(14) -0.0014(14)
O3A 0.0231(18) 0.0171(17) 0.0187(17) 0.0029(13) -0.0025(14) -0.0039(14)
O4A 0.047(2) 0.0186(19) 0.0237(19) -0.0006(15) -0.0087(17) -0.0045(17)
N1C 0.027(3) 0.032(3) 0.040(3) -0.005(2) 0.008(2) 0.000(2)
O1C 0.027(2) 0.0206(19) 0.031(2) 0.0014(15) 0.0031(16) 0.0006(16)
O2C 0.034(2) 0.038(2) 0.030(2) 0.0061(17) 0.0081(18) 0.0029(18)
O3C 0.035(3) 0.073(4) 0.091(4) 0.011(3) 0.028(3) 0.020(3)
N1D 0.026(2) 0.020(2) 0.024(2) 0.0023(18) -0.0079(19) -0.0004(19)
O1D 0.0203(19) 0.0256(19) 0.0250(18) -0.0013(15) 0.0014(15) -0.0031(15)
O2D 0.0227(19) 0.0226(19) 0.034(2) -0.0052(16) -0.0054(16) 0.0021(15)
O3D 0.035(2) 0.026(2) 0.040(2) -0.0126(17) -0.0085(18) -0.0050(17)
C1P 0.022(3) 0.025(3) 0.020(2) 0.005(2) -0.002(2) -0.002(2)
C2P 0.027(3) 0.042(4) 0.041(3) -0.006(3) 0.001(3) 0.007(3)
O1P 0.0210(18) 0.0242(19) 0.0250(18) -0.0022(15) -0.0039(15) 0.0010(15)
O2P 0.0210(19) 0.0252(19) 0.0255(18) -0.0046(15) 0.0010(15) 0.0010(15)
C1E 0.044(4) 0.052(4) 0.044(4) -0.014(3) 0.008(3) -0.006(3)
C2E 0.043(4) 0.051(4) 0.074(5) 0.004(4) 0.013(4) 0.011(3)
N1E 0.045(4) 0.115(6) 0.052(4) -0.015(4) -0.007(3) -0.003(4)

loop_
_atom_type_symbol
_atom_type_description
_atom_type_scat_dispersion_real
_atom_type_scat_dispersion_imag
_atom_type_scat_source
C C 0.0033 0.0016 'International Tables Vol C Tables 4.2.6.8 and 6.1.1.4'
H H 0.0000 0.0000 'International Tables Vol C Tables 4.2.6.8 and 6.1.1.4'
N N 0.0061 0.0033 'International Tables Vol C Tables 4.2.6.8 and 6.1.1.4'
O O 0.0106 0.0060 'International Tables Vol C Tables 4.2.6.8 and 6.1.1.4'
Zn Zn 0.2839 1.4301 'International Tables Vol C Tables 4.2.6.8 and 6.1.1.4'
Br Br -0.2901 2.4595 'International Tables Vol C Tables 4.2.6.8 and 6.1.1.4'
Dy Dy -0.1892 4.4098 'International Tables Vol C Tables 4.2.6.8 and 6.1.1.4'

loop_
_geom_angle_atom_site_label_1
_geom_angle_atom_site_label_2
_geom_angle_atom_site_label_3
_geom_angle
O1P Zn1 O2A 104.09(13)
O1P Zn1 N2A 114.44(14)
O2A Zn1 N2A 141.21(14)
O1P Zn1 O3A 98.53(13)
O2A Zn1 O3A 80.84(12)
N2A Zn1 O3A 89.01(14)
O1P Zn1 N1A 105.11(15)
O2A Zn1 N1A 90.38(13)
N2A Zn1 N1A 84.05(14)
O3A Zn1 N1A 156.16(14)
O1P Zn1 Dy1 86.94(10)
O2A Zn1 Dy1 43.95(8)
N2A Zn1 Dy1 131.34(11)
O3A Zn1 Dy1 43.27(8)
N1A Zn1 Dy1 134.18(10)
O2P Dy1 O1A 84.05(12)
O2P Dy1 O3A 80.08(11)
O1A Dy1 O3A 142.75(11)
O2P Dy1 O4A 84.92(13)
O1A Dy1 O4A 138.09(12)
O3A Dy1 O4A 73.71(11)
O2P Dy1 O2A 79.25(11)
O1A Dy1 O2A 73.81(11)
O3A Dy1 O2A 70.24(10)
O4A Dy1 O2A 142.54(11)
O2P Dy1 O2D 125.74(12)
O1A Dy1 O2D 82.60(12)
O3A Dy1 O2D 133.56(11)
O4A Dy1 O2D 71.67(12)
O2A Dy1 O2D 143.77(11)
O2P Dy1 O2C 152.65(12)
O1A Dy1 O2C 121.64(12)
O3A Dy1 O2C 73.49(12)
O4A Dy1 O2C 81.09(13)
O2A Dy1 O2C 97.97(12)
O2D Dy1 O2C 71.39(12)
O2P Dy1 O1C 147.86(12)
O1A Dy1 O1C 70.91(12)
O3A Dy1 O1C 107.82(11)
O4A Dy1 O1C 127.19(12)
O2A Dy1 O1C 74.72(11)
O2D Dy1 O1C 71.73(11)
O2C Dy1 O1C 51.71(12)
O2P Dy1 O1D 74.62(11)
O1A Dy1 O1D 70.40(11)
O3A Dy1 O1D 135.11(11)
O4A Dy1 O1D 67.69(11)
O2A Dy1 O1D 137.28(11)
O2D Dy1 O1D 51.35(11)
O2C Dy1 O1D 120.36(12)
O1C Dy1 O1D 113.38(11)
O2P Dy1 N1C 166.36(12)
O1A Dy1 N1C 96.06(13)
O3A Dy1 N1C 91.95(12)
O4A Dy1 N1C 103.58(13)
O2A Dy1 N1C 87.67(12)
O2D Dy1 N1C 67.62(12)
O2C Dy1 N1C 25.81(12)
O1C Dy1 N1C 26.02(12)
O1D Dy1 N1C 118.32(12)
O2P Dy1 N1D 99.85(12)
O1A Dy1 N1D 77.26(11)
O3A Dy1 N1D 138.55(11)
O4A Dy1 N1D 65.07(11)
O2A Dy1 N1D 151.00(11)
O2D Dy1 N1D 25.89(11)
O2C Dy1 N1D 95.39(13)
O1C Dy1 N1D 94.06(11)
O1D Dy1 N1D 25.64(11)
N1C Dy1 N1D 93.45(12)
O2P Dy1 Zn1 62.55(8)
O1A Dy1 Zn1 104.81(8)
O3A Dy1 Zn1 38.19(8)
O4A Dy1 Zn1 105.50(8)
O2A Dy1 Zn1 37.27(7)
O2D Dy1 Zn1 170.02(8)
O2C Dy1 Zn1 98.82(9)
O1C Dy1 Zn1 104.03(8)
O1D Dy1 Zn1 137.15(8)
N1C Dy1 Zn1 104.48(9)
N1D Dy1 Zn1 161.50(8)
O1A C1A C2A 127.6(5)
C7A C2A C3A 120.5(4)
C7A C2A C1A 115.7(4)
C3A C2A C1A 123.8(4)
O2A C3A C4A 121.2(4)
O2A C3A C2A 122.1(4)
C4A C3A C2A 116.7(4)
C5A C4A C3A 120.8(4)
C5A C4A C8A 118.3(4)
C3A C4A C8A 120.9(4)
C6A C5A C4A 121.6(5)
C7A C6A C5A 119.5(4)
C7A C6A Br1A 121.4(4)
C5A C6A Br1A 119.1(4)
C6A C7A C2A 120.8(4)
N1A C8A C4A 112.1(4)
N1A C10A C11A 110.4(4)
N2A C11A C10A 110.5(4)
N2A C13A C14A 113.2(4)
C19A C14A C15A 120.1(4)
C19A C14A C13A 119.8(4)
C15A C14A C13A 120.1(4)
O3A C15A C16A 122.7(4)
O3A C15A C14A 119.7(4)
C16A C15A C14A 117.6(4)
C15A C16A C17A 120.7(4)
C15A C16A C20A 124.0(4)
C17A C16A C20A 115.3(4)
C18A C17A C16A 119.9(5)
C17A C18A C19A 120.5(4)
C17A C18A Br2A 120.1(4)
C19A C18A Br2A 119.3(4)
C14A C19A C18A 121.1(4)
O4A C20A C16A 127.0(5)
C9A N1A C10A 108.8(4)
C9A N1A C8A 111.4(4)
C10A N1A C8A 109.1(4)
C9A N1A Zn1 115.8(3)
C10A N1A Zn1 106.2(3)
C8A N1A Zn1 105.3(3)
C13A N2A C12A 110.8(4)
C13A N2A C11A 107.8(4)
C12A N2A C11A 109.2(4)
C13A N2A Zn1 112.1(3)
C12A N2A Zn1 109.6(3)
C11A N2A Zn1 107.2(3)
C1A O1A Dy1 133.8(3)
C3A O2A Zn1 126.4(3)
C3A O2A Dy1 133.7(3)
Zn1 O2A Dy1 98.78(12)
C15A O3A Zn1 125.3(3)
C15A O3A Dy1 134.5(3)
Zn1 O3A Dy1 98.54(12)
C20A O4A Dy1 134.9(3)
O3C N1C O2C 122.3(5)
O3C N1C O1C 121.4(5)
O2C N1C O1C 116.2(4)
O3C N1C Dy1 174.6(4)
O2C N1C Dy1 57.5(2)
O1C N1C Dy1 59.1(2)
N1C O1C Dy1 94.9(3)
N1C O2C Dy1 96.7(3)
O3D N1D O1D 122.3(4)
O3D N1D O2D 121.3(4)
O1D N1D O2D 116.4(4)
O3D N1D Dy1 171.5(3)
O1D N1D Dy1 59.9(2)
O2D N1D Dy1 57.1(2)
N1D O1D Dy1 94.5(3)
N1D O2D Dy1 97.0(3)
O2P C1P O1P 124.7(5)
O2P C1P C2P 118.3(4)
O1P C1P C2P 117.0(4)
C1P O1P Zn1 122.1(3)
C1P O2P Dy1 143.2(3)
N1E C1E C2E 179.0(8)

loop_
_geom_bond_atom_site_label_1
_geom_bond_atom_site_label_2
_geom_bond_distance
Zn1 O1P 1.960(3)
Zn1 O2A 2.076(3)
Zn1 N2A 2.106(4)
Zn1 O3A 2.118(3)
Zn1 N1A 2.131(4)
Zn1 Dy1 3.3883(6)
Dy1 O2P 2.285(3)
Dy1 O1A 2.345(3)
Dy1 O3A 2.348(3)
Dy1 O4A 2.369(3)
Dy1 O2A 2.380(3)
Dy1 O2D 2.449(3)
Dy1 O2C 2.450(4)
Dy1 O1C 2.484(3)
Dy1 O1D 2.511(3)
Dy1 N1C 2.884(5)
Dy1 N1D 2.894(4)
Br1A C6A 1.901(5)
Br2A C18A 1.912(5)
C1A O1A 1.225(6)
C1A C2A 1.439(7)
C2A C7A 1.410(7)
C2A C3A 1.436(6)
C3A O2A 1.320(5)
C3A C4A 1.415(7)
C4A C5A 1.390(7)
C4A C8A 1.505(6)
C5A C6A 1.383(7)
C6A C7A 1.371(7)
C8A N1A 1.495(6)
C9A N1A 1.475(6)
C10A N1A 1.489(6)
C10A C11A 1.502(7)
C11A N2A 1.493(6)
C12A N2A 1.492(6)
C13A N2A 1.483(6)
C13A C14A 1.498(7)
C14A C19A 1.376(7)
C14A C15A 1.423(7)
C15A O3A 1.336(6)
C15A C16A 1.406(7)
C16A C17A 1.408(7)
C16A C20A 1.449(7)
C17A C18A 1.359(7)
C18A C19A 1.386(7)
C20A O4A 1.225(6)
N1C O3C 1.224(6)
N1C O2C 1.264(6)
N1C O1C 1.270(5)
N1D O3D 1.232(5)
N1D O1D 1.256(5)
N1D O2D 1.273(5)
C1P O2P 1.256(6)
C1P O1P 1.269(6)
C1P C2P 1.497(7)
C1E N1E 1.148(9)
C1E C2E 1.435(10)
